data_2210075
loop_
_publ_author_name
'Harrison, William T. A.'
'Yathirajan, H. S.'
'Ashalatha, B. V.'
'Bindya, S.'
'Narayana, B.'

_publ_section_title
;
 (2<i>E</i>)-1-(3-Bromo-2-thienyl)-3-(4-methoxyphenyl)prop-2-en-1-one
;
_journal_coeditor_code BG2004
_journal_issue 9
_journal_name_full 'Acta Crystallographica Section E'
_journal_page_first o4164
_journal_page_last o4165
_journal_paper_doi 10.1107/S1600536806033824
_journal_volume 62
_journal_year 2006
_chemical_formula_iupac 'C14 H11 Br O2 S'
_chemical_formula_moiety 'C14 H11 Br O2 S'
_chemical_formula_sum 'C14 H11 Br O2 S'
_chemical_formula_weight 323.20
_chemical_name_systematic
;
(2E)-1-(3-Bromo-2-thienyl)-3-(4-methoxyphenyl)prop-2-en-1-one
;
_space_group_IT_number 4
_symmetry_cell_setting monoclinic
_symmetry_space_group_name_Hall 'P 2yb'
_symmetry_space_group_name_H-M 'P 1 21 1'
_atom_sites_solution_hydrogens geom
_atom_sites_solution_primary direct
_atom_sites_solution_secondary difmap
_audit_creation_method SHELXL-97
_cell_angle_alpha 90.00
_cell_angle_beta 91.789(2)
_cell_angle_gamma 90.00
_cell_formula_units_Z 2
_cell_length_a 4.00250(10)
_cell_length_b 10.7048(3)
_cell_length_c 14.6451(5)
_cell_measurement_reflns_used 1442
_cell_measurement_temperature 120(2)
_cell_measurement_theta_max 27.48
_cell_measurement_theta_min 1.00
_cell_volume 627.18(3)
_computing_cell_refinement 'SCALEPACK (Otwinowski & Minor, 1997)'
_computing_data_collection 'COLLECT (Nonius, 1998)'
_computing_data_reduction
;
SCALEPACK and DENZO (Otwinowski & Minor, 1997), and SORTAV (Blessing,
1995)
;
_computing_molecular_graphics 'ORTEP-3 (Farrugia, 1997)'
_computing_publication_material SHELXL97
_computing_structure_refinement 'SHELXL97 (Sheldrick, 1997)'
_computing_structure_solution 'SHELXS97 (Sheldrick, 1997)'
_diffrn_ambient_temperature 120(2)
_diffrn_measured_fraction_theta_full 0.997
_diffrn_measured_fraction_theta_max 0.997
_diffrn_measurement_device_type 'Nonius KappaCCD'
_diffrn_measurement_method '\f and \w'
_diffrn_radiation_monochromator graphite
_diffrn_radiation_source 'fine-focus sealed tube'
_diffrn_radiation_type MoK\a
_diffrn_radiation_wavelength 0.71073
_diffrn_reflns_av_R_equivalents 0.0241
_diffrn_reflns_av_sigmaI/netI 0.0487
_diffrn_reflns_limit_h_max 5
_diffrn_reflns_limit_h_min -5
_diffrn_reflns_limit_k_max 13
_diffrn_reflns_limit_k_min -13
_diffrn_reflns_limit_l_max 16
_diffrn_reflns_limit_l_min -18
_diffrn_reflns_number 7197
_diffrn_reflns_theta_full 27.49
_diffrn_reflns_theta_max 27.49
_diffrn_reflns_theta_min 3.37
_diffrn_standards_decay_% 0
_exptl_absorpt_coefficient_mu 3.433
_exptl_absorpt_correction_T_max 0.795
_exptl_absorpt_correction_T_min 0.388
_exptl_absorpt_correction_type multi-scan
_exptl_absorpt_process_details '(SADABS; Bruker, 2003)'
_exptl_crystal_colour yellow
_exptl_crystal_density_diffrn 1.711
_exptl_crystal_density_method 'not measured'
_exptl_crystal_description slab
_exptl_crystal_F_000 324
_exptl_crystal_size_max 0.34
_exptl_crystal_size_mid 0.18
_exptl_crystal_size_min 0.07
_refine_diff_density_max 0.695
_refine_diff_density_min -0.546
_refine_ls_abs_structure_details 'Flack (1983), 1198 Friedel pairs'
_refine_ls_abs_structure_Flack 0.013(7)
_refine_ls_extinction_coef 0.016(2)
_refine_ls_extinction_expression Fc^*^=kFc[1+0.001xFc^2^\l^3^/sin(2\q)]^-1/4^
_refine_ls_extinction_method SHELXL97
_refine_ls_goodness_of_fit_ref 1.076
_refine_ls_hydrogen_treatment constr
_refine_ls_matrix_type full
_refine_ls_number_parameters 165
_refine_ls_number_reflns 2705
_refine_ls_number_restraints 1
_refine_ls_restrained_S_all 1.076
_refine_ls_R_factor_all 0.0255
_refine_ls_R_factor_gt 0.0231
_refine_ls_shift/su_max 0.001
_refine_ls_shift/su_mean 0.000
_refine_ls_structure_factor_coef Fsqd
_refine_ls_weighting_details 'calc w=1/[\s^2^(Fo^2^)+0.0736P] where P=(Fo^2^+2Fc^2^)/3'
_refine_ls_weighting_scheme calc
_refine_ls_wR_factor_gt 0.0549
_refine_ls_wR_factor_ref 0.0556
_reflns_number_gt 2555
_reflns_number_total 2705
_reflns_threshold_expression I>2\s(I)
_cod_data_source_file bg2004.cif
_cod_data_source_block I
_cod_original_sg_symbol_H-M 'P 21'
_cod_database_code 2210075
_cod_database_fobs_code 2210075

loop_
_symmetry_equiv_pos_as_xyz
'x, y, z'
'-x, y+1/2, -z'

loop_
_atom_site_type_symbol
_atom_site_label
_atom_site_fract_x
_atom_site_fract_y
_atom_site_fract_z
_atom_site_U_iso_or_equiv
_atom_site_adp_type
_atom_site_calc_flag
_atom_site_refinement_flags
_atom_site_occupancy
C C1 0.2423(6) -0.0427(2) -0.04736(17) 0.0193(5) Uani d . 1
H H1 0.2683 -0.0523 -0.1112 0.023 Uiso calc R 1
C C2 0.3344(6) 0.0614(2) -0.00015(17) 0.0184(5) Uani d . 1
H H2 0.4282 0.1337 -0.0269 0.022 Uiso calc R 1
C C3 0.2730(6) 0.0486(2) 0.09375(16) 0.0164(5) Uani d . 1
C C4 0.1342(5) -0.0634(2) 0.11667(16) 0.0156(5) Uani d . 1
C C5 0.0263(6) -0.1228(2) 0.20151(18) 0.0207(5) Uani d . 1
C C6 0.1591(6) -0.0777(3) 0.29061(18) 0.0224(5) Uani d . 1
H H6 0.3067 -0.0082 0.2934 0.027 Uiso calc R 1
C C7 0.0716(6) -0.1346(2) 0.36740(18) 0.0221(5) Uani d . 1
H H7 -0.0866 -0.2004 0.3608 0.026 Uiso calc R 1
C C8 0.1923(6) -0.1069(2) 0.46063(18) 0.0205(5) Uani d . 1
C C9 0.3797(6) -0.0006(2) 0.48433(18) 0.0220(5) Uani d . 1
H H9 0.4361 0.0566 0.4376 0.026 Uiso calc R 1
C C10 0.4853(6) 0.0241(2) 0.57303(18) 0.0221(5) Uani d . 1
H H10 0.6066 0.0981 0.5875 0.027 Uiso calc R 1
C C11 0.4104(6) -0.0621(3) 0.64133(18) 0.0194(5) Uani d . 1
C C12 0.2243(6) -0.1685(2) 0.62022(18) 0.0207(6) Uani d . 1
H H12 0.1722 -0.2264 0.6668 0.025 Uiso calc R 1
C C13 0.1154(6) -0.1897(2) 0.53092(17) 0.0215(5) Uani d . 1
H H13 -0.0144 -0.2619 0.5171 0.026 Uiso calc R 1
C C14 0.6933(6) 0.0627(3) 0.75581(19) 0.0251(6) Uani d . 1
H H14A 0.7517 0.0604 0.8213 0.038 Uiso calc R 1
H H14B 0.5541 0.1361 0.7424 0.038 Uiso calc R 1
H H14C 0.8979 0.0673 0.7209 0.038 Uiso calc R 1
O O1 -0.1577(5) -0.2146(2) 0.19520(14) 0.0293(4) Uani d . 1
O O2 0.5115(4) -0.04857(17) 0.73066(12) 0.0252(4) Uani d . 1
S S1 0.07572(15) -0.15396(5) 0.01985(4) 0.01747(14) Uani d . 1
Br Br1 0.36561(5) 0.18455(3) 0.172837(14) 0.02187(9) Uani d . 1

loop_
_atom_site_aniso_label
_atom_site_aniso_U_11
_atom_site_aniso_U_22
_atom_site_aniso_U_33
_atom_site_aniso_U_12
_atom_site_aniso_U_13
_atom_site_aniso_U_23
C1 0.0257(12) 0.0204(12) 0.0121(12) 0.0067(10) 0.0037(9) 0.0018(10)
C2 0.0190(11) 0.0179(12) 0.0186(13) 0.0024(9) 0.0038(9) 0.0024(10)
C3 0.0173(11) 0.0168(12) 0.0148(12) 0.0011(9) -0.0026(9) -0.0016(10)
C4 0.0170(10) 0.0155(12) 0.0141(12) 0.0008(9) -0.0026(9) -0.0009(10)
C5 0.0266(12) 0.0185(13) 0.0170(14) 0.0042(10) 0.0006(10) 0.0034(10)
C6 0.0241(12) 0.0245(13) 0.0187(14) -0.0001(11) -0.0002(10) 0.0014(11)
C7 0.0230(12) 0.0225(13) 0.0207(15) 0.0009(11) 0.0004(10) 0.0005(11)
C8 0.0238(12) 0.0227(13) 0.0153(13) 0.0068(10) 0.0045(10) 0.0018(10)
C9 0.0245(12) 0.0196(13) 0.0223(14) 0.0048(10) 0.0068(10) 0.0077(11)
C10 0.0205(11) 0.0201(12) 0.0260(15) 0.0002(11) 0.0036(10) 0.0050(11)
C11 0.0167(10) 0.0250(13) 0.0167(13) 0.0062(10) 0.0046(9) 0.0042(11)
C12 0.0201(12) 0.0251(14) 0.0172(14) 0.0040(10) 0.0041(10) 0.0100(11)
C13 0.0259(12) 0.0182(12) 0.0206(14) 0.0021(10) 0.0041(10) 0.0034(10)
C14 0.0216(12) 0.0295(14) 0.0240(15) 0.0039(11) -0.0014(10) -0.0022(11)
O1 0.0318(10) 0.0298(11) 0.0262(11) -0.0097(8) 0.0006(8) 0.0079(9)
O2 0.0282(9) 0.0273(10) 0.0199(10) -0.0009(8) -0.0034(7) 0.0036(8)
S1 0.0220(3) 0.0143(3) 0.0159(3) -0.0006(2) -0.0015(2) -0.0022(2)
Br1 0.02817(13) 0.01867(13) 0.01862(14) -0.00414(12) -0.00191(8) -0.00505(12)

loop_
_atom_type_symbol
_atom_type_description
_atom_type_scat_dispersion_real
_atom_type_scat_dispersion_imag
_atom_type_scat_source
C C 0.0033 0.0016 'International Tables Vol C Tables 4.2.6.8 and 6.1.1.4'
H H 0.0000 0.0000 'International Tables Vol C Tables 4.2.6.8 and 6.1.1.4'
O O 0.0106 0.0060 'International Tables Vol C Tables 4.2.6.8 and 6.1.1.4'
S S 0.1246 0.1234 'International Tables Vol C Tables 4.2.6.8 and 6.1.1.4'
Br Br -0.2901 2.4595 'International Tables Vol C Tables 4.2.6.8 and 6.1.1.4'

loop_
_geom_angle_atom_site_label_1
_geom_angle_atom_site_label_2
_geom_angle_atom_site_label_3
_geom_angle
C2 C1 S1 112.75(19)
C2 C1 H1 123.6
S1 C1 H1 123.6
C1 C2 C3 111.4(2)
C1 C2 H2 124.3
C3 C2 H2 124.3
C4 C3 C2 114.1(2)
C4 C3 Br1 126.74(18)
C2 C3 Br1 119.08(18)
C3 C4 C5 135.8(2)
C3 C4 S1 109.64(18)
C5 C4 S1 114.52(18)
O1 C5 C4 118.2(2)
O1 C5 C6 121.8(2)
C4 C5 C6 119.9(2)
C7 C6 C5 119.9(3)
C7 C6 H6 120.0
C5 C6 H6 120.0
C6 C7 C8 127.2(3)
C6 C7 H7 116.4
C8 C7 H7 116.4
C13 C8 C9 117.4(2)
C13 C8 C7 118.9(2)
C9 C8 C7 123.6(2)
C10 C9 C8 122.3(2)
C10 C9 H9 118.8
C8 C9 H9 118.8
C9 C10 C11 118.8(2)
C9 C10 H10 120.6
C11 C10 H10 120.6
O2 C11 C12 116.2(2)
O2 C11 C10 123.4(2)
C12 C11 C10 120.4(2)
C13 C12 C11 119.7(2)
C13 C12 H12 120.2
C11 C12 H12 120.2
C12 C13 C8 121.4(2)
C12 C13 H13 119.3
C8 C13 H13 119.3
O2 C14 H14A 109.5
O2 C14 H14B 109.5
H14A C14 H14B 109.5
O2 C14 H14C 109.5
H14A C14 H14C 109.5
H14B C14 H14C 109.5
C11 O2 C14 117.8(2)
C1 S1 C4 92.12(12)

loop_
_geom_bond_atom_site_label_1
_geom_bond_atom_site_label_2
_geom_bond_distance
C1 C2 1.357(4)
C1 S1 1.695(3)
C1 H1 0.9500
C2 C3 1.411(3)
C2 H2 0.9500
C3 C4 1.368(3)
C3 Br1 1.889(2)
C4 C5 1.472(3)
C4 S1 1.727(2)
C5 O1 1.230(3)
C5 C6 1.475(4)
C6 C7 1.335(4)
C6 H6 0.9500
C7 C8 1.464(4)
C7 H7 0.9500
C8 C13 1.400(4)
C8 C9 1.401(4)
C9 C10 1.379(4)
C9 H9 0.9500
C10 C11 1.400(4)
C10 H10 0.9500
C11 O2 1.365(3)
C11 C12 1.390(4)
C12 C13 1.384(4)
C12 H12 0.9500
C13 H13 0.9500
C14 O2 1.437(3)
C14 H14A 0.9800
C14 H14B 0.9800
C14 H14C 0.9800

loop_
_geom_hbond_atom_site_label_D
_geom_hbond_atom_site_label_H
_geom_hbond_atom_site_label_A
_geom_hbond_site_symmetry_A
_geom_hbond_distance_DH
_geom_hbond_distance_HA
_geom_hbond_distance_DA
_geom_hbond_angle_DHA
C1 H1 O2 1_554 0.95 2.54 3.457(3) 162

loop_
_geom_torsion_atom_site_label_1
_geom_torsion_atom_site_label_2
_geom_torsion_atom_site_label_3
_geom_torsion_atom_site_label_4
_geom_torsion
S1 C1 C2 C3 1.2(3)
C1 C2 C3 C4 -0.4(3)
C1 C2 C3 Br1 -177.62(17)
C2 C3 C4 C5 179.6(2)
Br1 C3 C4 C5 -3.5(4)
C2 C3 C4 S1 -0.5(3)
Br1 C3 C4 S1 176.42(13)
C3 C4 C5 O1 164.0(3)
S1 C4 C5 O1 -15.9(3)
C3 C4 C5 C6 -20.6(4)
S1 C4 C5 C6 159.54(18)
O1 C5 C6 C7 -2.1(4)
C4 C5 C6 C7 -177.4(2)
C5 C6 C7 C8 176.5(2)
C6 C7 C8 C13 -169.4(3)
C6 C7 C8 C9 11.3(4)
C13 C8 C9 C10 -0.4(3)
C7 C8 C9 C10 178.9(2)
C8 C9 C10 C11 1.8(4)
C9 C10 C11 O2 178.0(2)
C9 C10 C11 C12 -1.9(3)
O2 C11 C12 C13 -179.3(2)
C10 C11 C12 C13 0.6(4)
C11 C12 C13 C8 0.9(4)
C9 C8 C13 C12 -1.0(3)
C7 C8 C13 C12 179.7(2)
C12 C11 O2 C14 -177.6(2)
C10 C11 O2 C14 2.5(3)
C2 C1 S1 C4 -1.29(19)
C3 C4 S1 C1 1.00(18)
C5 C4 S1 C1 -179.08(18)

loop_
_cod_related_entry_id
_cod_related_entry_database
_cod_related_entry_code
1 ChemSpider 30655027
